data_2311494
loop_
_publ_author_name
'Du, Chao-Jun'
'Zhao, Xiao-Na'

_publ_section_title
;
 Synthesis and crystal structure of
 bis-(1<i>H</i>-benzo[<i>d</i>][1,2,3]triazole-\k<i>N</i><sup>2</sup>){2,2'-[<i>N</i>-(phenyl-phospho-r-yl-methyl-\k<i>O</i>)aza-nedi-yl]di-acetato-\k<sup>3</sup><i>O</i>,<i>N</i>,<i>O</i>'}cobalt(II)-1<i>H</i>-benzo[<i>d</i>][1,2,3]triazole
 (1/1).
;
_journal_coeditor_code XU5906
_journal_issue 'Pt 11'
_journal_name_full 'Acta crystallographica. Section E, Crystallographic communications'
_journal_page_first 1704
_journal_page_last 1707
_journal_paper_doi 10.1107/S2056989017015079
_journal_volume 73
_journal_year 2017
_chemical_formula_iupac '[Co (C11 H12 N O6 P) (C6 H5 N3)2], C6 H5 N3'
_chemical_formula_moiety 'C23 H22 Co N7 O6 P, C6 H5 N3'
_chemical_formula_sum 'C29 H27 Co N10 O6 P'
_chemical_formula_weight 701.50
_chemical_name_systematic
'Bis(1<i>H</i>-benzo[<i>d</i>][1,2,3]triazole-\k<i>N</i>^2^){2,2'-[<i>N</i>-(phenylphosphorylmethyl-\k<i>O</i>)azanediyl]diacetato-\k^3^<i>O</i>,<i>N</i>,<i>O</i>'}cobalt(II)--1<i>H</i>-benzo[<i>d</i>][1,2,3]triazole (1/1)'
_space_group_crystal_system triclinic
_space_group_IT_number 2
_space_group_name_Hall '-P 1'
_space_group_name_H-M_alt 'P -1'
_atom_sites_solution_hydrogens geom
_atom_sites_solution_primary dual
_cell_angle_alpha 97.351(3)
_cell_angle_beta 102.335(3)
_cell_angle_gamma 91.206(3)
_cell_formula_units_Z 2
_cell_length_a 7.5701(3)
_cell_length_b 14.1261(4)
_cell_length_c 14.9018(5)
_cell_measurement_reflns_used 7159
_cell_measurement_temperature 293(2)
_cell_measurement_theta_max 29.4322
_cell_measurement_theta_min 2.7521
_cell_volume 1542.03(9)
_computing_cell_refinement
;
CrysAlis PRO (Agilent, 2011)
;
_computing_data_collection
;
CrysAlis PRO (Agilent, 2011)
;
_computing_data_reduction
;
CrysAlis PRO (Agilent, 2011)
;
_computing_molecular_graphics
;
<i>OLEX2</i> (Dolomanov <i>et al.</i>,  2009)
;
_computing_publication_material
;
<i>OLEX2</i> (Dolomanov <i>et al.</i>,  2009)
;
_computing_structure_refinement
;
SHELXL2016 (Sheldrick, 2015b)
;
_computing_structure_solution
;
SHELXT (Sheldrick, 2015a)
;
_diffrn_ambient_temperature 293
_diffrn_detector_area_resol_mean 10.4170
_diffrn_measured_fraction_theta_full 0.999
_diffrn_measured_fraction_theta_max 0.988
_diffrn_measurement_device_type 'Agilent Xcalibur Atlas Gemini ultra'
_diffrn_measurement_method '\w scans'
_diffrn_radiation_monochromator graphite
_diffrn_radiation_type MoK\a
_diffrn_radiation_wavelength 0.71073
_diffrn_reflns_av_R_equivalents 0.0317
_diffrn_reflns_limit_h_max 9
_diffrn_reflns_limit_h_min -8
_diffrn_reflns_limit_k_max 18
_diffrn_reflns_limit_k_min -18
_diffrn_reflns_limit_l_max 18
_diffrn_reflns_limit_l_min -19
_diffrn_reflns_number 14339
_diffrn_reflns_theta_full 25.242
_diffrn_reflns_theta_max 27.103
_diffrn_reflns_theta_min 2.758
_diffrn_standards_number 0
_exptl_absorpt_coefficient_mu 0.669
_exptl_absorpt_correction_T_max 1.00000
_exptl_absorpt_correction_T_min 0.90517
_exptl_absorpt_correction_type multi-scan
_exptl_absorpt_process_details
;
(CrysAlis Pro; Agilent, 2011)
;
_exptl_crystal_colour colourless
_exptl_crystal_density_diffrn 1.511
_exptl_crystal_description block
_exptl_crystal_F_000 722
_exptl_crystal_size_max 0.30
_exptl_crystal_size_mid 0.25
_exptl_crystal_size_min 0.20
_refine_diff_density_max 0.421
_refine_diff_density_min -0.262
_refine_ls_extinction_method none
_refine_ls_goodness_of_fit_ref 1.019
_refine_ls_hydrogen_treatment constr
_refine_ls_matrix_type full
_refine_ls_number_parameters 425
_refine_ls_number_reflns 6722
_refine_ls_number_restraints 121
_refine_ls_restrained_S_all 1.070
_refine_ls_R_factor_all 0.0519
_refine_ls_R_factor_gt 0.0379
_refine_ls_shift/su_max 0.001
_refine_ls_shift/su_mean 0.000
_refine_ls_structure_factor_coef Fsqd
_refine_ls_weighting_details 'w=1/[\s^2^(Fo^2^)+(0.0420P)^2^+0.4782P] where P=(Fo^2^+2Fc^2^)/3'
_refine_ls_weighting_scheme calc
_refine_ls_wR_factor_gt 0.0886
_refine_ls_wR_factor_ref 0.0971
_reflns_number_gt 5440
_reflns_number_total 6722
_reflns_threshold_expression 'I > 2\s(I)'
_cod_data_source_file xu5906sup1.cif
_cod_data_source_block I
_cod_database_code 2311494
_shelx_space_group_comment
;
The symmetry employed for this shelxl refinement is uniquely defined
by the following loop, which should always be used as a source of
symmetry information in preference to the above space-group names.
They are only intended as comments.
;
_shelx_estimated_absorpt_t_min 0.824
_shelx_estimated_absorpt_t_max 0.878

loop_
_symmetry_equiv_pos_as_xyz
'x, y, z'
'-x, -y, -z'

loop_
_atom_site_type_symbol
_atom_site_label
_atom_site_fract_x
_atom_site_fract_y
_atom_site_fract_z
_atom_site_U_iso_or_equiv
_atom_site_adp_type
_atom_site_calc_flag
_atom_site_occupancy
Co Co1 -0.05582(3) 0.24613(2) 0.88580(2) 0.03100(9) Uani d 1
P P1 0.00092(7) 0.05593(3) 0.77757(4) 0.03346(13) Uani d 1
O O1 -0.5457(2) 0.36152(11) 0.84311(12) 0.0487(4) Uani d 1
O O2 -0.26323(19) 0.33099(10) 0.90211(10) 0.0390(3) Uani d 1
O O3 -0.07905(19) 0.16185(10) 0.99428(10) 0.0385(3) Uani d 1
O O4 -0.2239(2) 0.03247(11) 1.02198(11) 0.0482(4) Uani d 1
H H4 -0.145757 0.039665 1.070122 0.072 Uiso calc 1
O O5 0.0013(2) -0.03141(10) 0.82718(11) 0.0477(4) Uani d 1
O O6 0.09929(18) 0.14478(9) 0.83555(10) 0.0359(3) Uani d 1
N N1 -0.0358(2) 0.31090(12) 0.75891(12) 0.0374(4) Uani d 1
N N2 -0.1649(2) 0.30501(13) 0.68392(13) 0.0435(4) Uani d 1
N N3 0.1202(2) 0.34112(12) 0.74030(13) 0.0426(4) Uani d 1
H H3 0.222267 0.350335 0.779575 0.051 Uiso calc 1
N N4 0.1601(2) 0.33299(11) 0.96562(11) 0.0344(4) Uani d 1
N N5 0.1596(3) 0.42687(12) 0.97157(12) 0.0421(4) Uani d 1
N N6 0.3092(3) 0.46220(13) 1.03207(13) 0.0481(5) Uani d 1
H H6 0.338370 0.522214 1.046881 0.058 Uiso calc 1
N N10 -0.2928(2) 0.14824(11) 0.81479(11) 0.0316(4) Uani d 1
C C1 0.1002(3) 0.02925(15) 0.67820(15) 0.0407(5) Uani d 1
C C2 0.1773(4) -0.0567(2) 0.6597(2) 0.0694(8) Uani d 1
H H2 0.168755 -0.105273 0.695437 0.083 Uiso calc 1
C C3 0.2682(5) -0.0708(3) 0.5871(3) 0.0953(12) Uani d 1
H H3A 0.323420 -0.127941 0.575531 0.114 Uiso calc 1
C C4 0.2756(4) 0.0009(3) 0.5325(2) 0.0891(11) Uani d 1
H H4A 0.333480 -0.009027 0.483230 0.107 Uiso calc 1
C C5 0.2002(4) 0.0844(3) 0.5499(2) 0.0775(9) Uani d 1
H H5 0.207219 0.132418 0.513342 0.093 Uiso calc 1
C C6 0.1125(4) 0.09900(19) 0.62221(17) 0.0568(6) Uani d 1
H H6A 0.060220 0.157067 0.633634 0.068 Uiso calc 1
C C7 -0.2342(3) 0.08818(13) 0.73759(13) 0.0342(4) Uani d 1
H H7A -0.242846 0.123287 0.685100 0.041 Uiso calc 1
H H7B -0.312610 0.030742 0.717894 0.041 Uiso calc 1
C C8 -0.4400(3) 0.21247(14) 0.78471(15) 0.0364(5) Uani d 1
H H8A -0.555535 0.181491 0.784763 0.044 Uiso calc 1
H H8B -0.441006 0.223997 0.721824 0.044 Uiso calc 1
C C9 -0.4163(3) 0.30816(14) 0.84836(14) 0.0352(4) Uani d 1
C C10 -0.3395(3) 0.08937(15) 0.88264(14) 0.0398(5) Uani d 1
H H10A -0.355049 0.022944 0.854848 0.048 Uiso calc 1
H H10B -0.454127 0.108574 0.896454 0.048 Uiso calc 1
C C11 -0.1990(3) 0.09783(14) 0.97153(14) 0.0359(4) Uani d 1
C C12 -0.0903(4) 0.33164(15) 0.61468(16) 0.0479(6) Uani d 1
C C13 -0.1688(5) 0.3351(2) 0.5210(2) 0.0781(9) Uani d 1
H H13 -0.291141 0.319494 0.496573 0.094 Uiso calc 1
C C14 -0.0567(8) 0.3623(3) 0.4679(2) 0.1141(15) Uani d 1
H H14 -0.103623 0.365014 0.405342 0.137 Uiso calc 1
C C15 0.1263(8) 0.3864(3) 0.5043(3) 0.1173(16) Uani d 1
H H15 0.196461 0.405710 0.465057 0.141 Uiso calc 1
C C16 0.2073(5) 0.3829(2) 0.5947(3) 0.0865(10) Uani d 1
H H16 0.330116 0.398091 0.618044 0.104 Uiso calc 1
C C17 0.0921(4) 0.35481(15) 0.65044(17) 0.0486(6) Uani d 1
C C18 0.4099(3) 0.39200(17) 1.06754(15) 0.0439(5) Uani d 1
C C19 0.5708(3) 0.3909(2) 1.13410(17) 0.0602(7) Uani d 1
H H19 0.637276 0.446797 1.162961 0.072 Uiso calc 1
C C20 0.6243(3) 0.3031(2) 1.15410(19) 0.0672(8) Uani d 1
H H20 0.729652 0.299478 1.198757 0.081 Uiso calc 1
C C21 0.5271(3) 0.2173(2) 1.11010(18) 0.0575(6) Uani d 1
H H21 0.570254 0.159174 1.126133 0.069 Uiso calc 1
C C22 0.3703(3) 0.21803(17) 1.04418(16) 0.0448(5) Uani d 1
H H22 0.305819 0.161858 1.014559 0.054 Uiso calc 1
C C23 0.3128(3) 0.30737(15) 1.02394(14) 0.0360(5) Uani d 1
N N7 0.4354(4) 0.24725(17) 0.3610(2) 0.0865(9) Uani d 1
N N8 0.3398(4) 0.17053(17) 0.3187(2) 0.0874(9) Uani d 1
N N9 0.2049(3) 0.19459(15) 0.25306(18) 0.0672(6) Uani d 1
H H9 0.125578 0.154709 0.216782 0.081 Uiso calc 1
C C24 0.1059(4) 0.3510(2) 0.1986(2) 0.0626(7) Uani d 1
H H24 0.006926 0.328408 0.151491 0.075 Uiso calc 1
C C25 0.1578(5) 0.4475(2) 0.2201(3) 0.0749(9) Uani d 1
H H25 0.090204 0.491257 0.187424 0.090 Uiso calc 1
C C26 0.3083(5) 0.4801(2) 0.2892(3) 0.0767(9) Uani d 1
H H26 0.339739 0.545220 0.300696 0.092 Uiso calc 1
C C27 0.4112(4) 0.4206(2) 0.3407(2) 0.0727(8) Uani d 1
H H27 0.511455 0.443467 0.387029 0.087 Uiso calc 1
C C28 0.3593(4) 0.32319(18) 0.3209(2) 0.0599(7) Uani d 1
C C29 0.2101(3) 0.29056(17) 0.25143(19) 0.0518(6) Uani d 1

loop_
_atom_site_aniso_label
_atom_site_aniso_U_11
_atom_site_aniso_U_22
_atom_site_aniso_U_33
_atom_site_aniso_U_12
_atom_site_aniso_U_13
_atom_site_aniso_U_23
Co1 0.02873(15) 0.02622(14) 0.03550(16) -0.00256(11) 0.00329(11) 0.00159(10)
P1 0.0386(3) 0.0257(2) 0.0332(3) 0.0004(2) 0.0023(2) 0.0028(2)
O1 0.0327(8) 0.0417(8) 0.0708(11) 0.0047(7) 0.0110(7) 0.0048(8)
O2 0.0314(7) 0.0325(7) 0.0490(9) -0.0011(6) 0.0058(6) -0.0040(6)
O3 0.0383(8) 0.0373(7) 0.0375(8) -0.0059(7) 0.0032(6) 0.0065(6)
O4 0.0542(10) 0.0431(8) 0.0457(9) -0.0082(8) 0.0020(7) 0.0169(7)
O5 0.0572(10) 0.0328(8) 0.0483(9) -0.0044(7) -0.0027(7) 0.0121(7)
O6 0.0342(7) 0.0310(7) 0.0401(8) 0.0000(6) 0.0062(6) -0.0007(6)
N1 0.0343(9) 0.0331(9) 0.0456(10) 0.0023(8) 0.0066(8) 0.0112(7)
N2 0.0395(10) 0.0384(9) 0.0497(11) -0.0001(8) 0.0006(8) 0.0109(8)
N3 0.0363(10) 0.0382(9) 0.0521(11) -0.0049(8) 0.0073(8) 0.0066(8)
N4 0.0342(9) 0.0272(8) 0.0400(9) -0.0047(7) 0.0072(7) 0.0004(7)
N5 0.0500(11) 0.0310(9) 0.0429(10) -0.0093(8) 0.0095(8) -0.0011(7)
N6 0.0599(12) 0.0349(10) 0.0453(11) -0.0215(9) 0.0099(9) -0.0035(8)
N10 0.0315(9) 0.0291(8) 0.0316(8) -0.0023(7) 0.0024(7) 0.0031(6)
C1 0.0389(12) 0.0399(11) 0.0380(12) 0.0033(10) 0.0028(9) -0.0054(9)
C2 0.0746(19) 0.0618(17) 0.0636(18) 0.0280(15) 0.0042(14) -0.0077(13)
C3 0.078(2) 0.114(3) 0.082(2) 0.049(2) 0.0116(18) -0.030(2)
C4 0.0503(17) 0.149(3) 0.059(2) -0.001(2) 0.0168(15) -0.026(2)
C5 0.074(2) 0.104(2) 0.0548(17) -0.0217(19) 0.0271(15) -0.0042(16)
C6 0.0680(17) 0.0545(14) 0.0505(14) 0.0003(13) 0.0209(12) 0.0034(11)
C7 0.0377(11) 0.0277(9) 0.0337(10) -0.0039(8) 0.0027(8) 0.0006(8)
C8 0.0287(10) 0.0353(10) 0.0418(11) -0.0030(9) 0.0015(8) 0.0043(9)
C9 0.0327(11) 0.0338(10) 0.0409(11) -0.0028(9) 0.0109(9) 0.0073(9)
C10 0.0393(12) 0.0379(11) 0.0409(12) -0.0093(9) 0.0071(9) 0.0056(9)
C11 0.0397(11) 0.0310(10) 0.0380(11) 0.0020(9) 0.0102(9) 0.0052(8)
C12 0.0632(15) 0.0338(11) 0.0459(13) 0.0003(11) 0.0074(11) 0.0100(10)
C13 0.114(3) 0.0591(17) 0.0522(16) -0.0011(18) -0.0044(16) 0.0136(13)
C14 0.207(5) 0.086(3) 0.051(2) -0.012(3) 0.029(2) 0.0192(18)
C15 0.191(5) 0.097(3) 0.090(3) -0.013(3) 0.085(3) 0.024(2)
C16 0.107(3) 0.072(2) 0.096(2) -0.0171(19) 0.059(2) 0.0131(18)
C17 0.0624(15) 0.0345(11) 0.0542(14) -0.0015(11) 0.0227(12) 0.0093(10)
C18 0.0390(12) 0.0523(13) 0.0384(12) -0.0177(11) 0.0104(9) -0.0015(10)
C19 0.0446(14) 0.0790(18) 0.0490(14) -0.0255(14) 0.0005(11) 0.0001(13)
C20 0.0337(13) 0.108(2) 0.0543(16) -0.0042(15) -0.0009(11) 0.0083(16)
C21 0.0448(14) 0.0717(17) 0.0573(16) 0.0143(13) 0.0110(12) 0.0123(13)
C22 0.0384(12) 0.0482(13) 0.0468(13) 0.0023(10) 0.0093(10) 0.0027(10)
C23 0.0325(10) 0.0402(11) 0.0336(11) -0.0068(9) 0.0078(8) -0.0009(8)
N7 0.0813(18) 0.0538(14) 0.109(2) -0.0115(13) -0.0140(15) 0.0136(14)
N8 0.0901(19) 0.0463(13) 0.113(2) -0.0089(13) -0.0093(16) 0.0186(13)
N9 0.0651(14) 0.0432(11) 0.0872(16) -0.0120(11) 0.0050(13) 0.0087(11)
C24 0.0531(15) 0.0686(17) 0.0759(18) 0.0093(13) 0.0313(13) 0.0163(14)
C25 0.078(2) 0.0608(16) 0.107(2) 0.0278(15) 0.0513(18) 0.0305(16)
C26 0.081(2) 0.0429(14) 0.118(2) 0.0052(15) 0.0486(19) 0.0099(15)
C27 0.0689(18) 0.0461(14) 0.103(2) -0.0099(14) 0.0268(16) 0.0001(14)
C28 0.0584(15) 0.0408(13) 0.0812(18) -0.0044(12) 0.0181(14) 0.0063(12)
C29 0.0498(14) 0.0404(12) 0.0703(16) -0.0025(11) 0.0243(12) 0.0080(11)

loop_
_atom_type_symbol
_atom_type_description
_atom_type_scat_dispersion_real
_atom_type_scat_dispersion_imag
_atom_type_scat_source
C C 0.0033 0.0016 'International Tables Vol C Tables 4.2.6.8 and 6.1.1.4'
H H 0.0000 0.0000 'International Tables Vol C Tables 4.2.6.8 and 6.1.1.4'
Co Co 0.3494 0.9721 'International Tables Vol C Tables 4.2.6.8 and 6.1.1.4'
N N 0.0061 0.0033 'International Tables Vol C Tables 4.2.6.8 and 6.1.1.4'
O O 0.0106 0.0060 'International Tables Vol C Tables 4.2.6.8 and 6.1.1.4'
P P 0.1023 0.0942 'International Tables Vol C Tables 4.2.6.8 and 6.1.1.4'

loop_
_geom_angle_atom_site_label_1
_geom_angle_atom_site_label_2
_geom_angle_atom_site_label_3
_geom_angle
O2 Co1 O3 95.92(6)
O2 Co1 O6 163.36(6)
O2 Co1 N1 89.43(6)
O2 Co1 N4 99.74(6)
O2 Co1 N10 79.23(6)
O3 Co1 N1 170.82(6)
O3 Co1 N10 79.15(5)
O6 Co1 O3 89.22(6)
O6 Co1 N1 83.63(6)
O6 Co1 N4 95.57(6)
O6 Co1 N10 86.25(6)
N4 Co1 O3 94.76(6)
N4 Co1 N1 91.67(6)
N4 Co1 N10 173.64(6)
N10 Co1 N1 94.59(6)
O5 P1 C1 109.77(10)
O5 P1 C7 109.02(9)
O6 P1 O5 115.55(8)
O6 P1 C1 107.76(9)
O6 P1 C7 105.87(8)
C1 P1 C7 108.64(10)
C9 O2 Co1 117.27(13)
C11 O3 Co1 114.42(13)
C11 O4 H4 109.5
P1 O6 Co1 116.94(8)
N2 N1 Co1 124.52(13)
N2 N1 N3 109.50(17)
N3 N1 Co1 124.31(13)
N1 N2 C12 107.56(18)
N1 N3 H3 125.3
N1 N3 C17 109.50(18)
C17 N3 H3 125.3
N5 N4 Co1 121.69(14)
N5 N4 C23 109.44(16)
C23 N4 Co1 128.68(13)
N4 N5 N6 107.51(18)
N5 N6 H6 124.2
N5 N6 C18 111.69(17)
C18 N6 H6 124.2
C7 N10 Co1 106.01(11)
C8 N10 Co1 104.74(11)
C8 N10 C7 114.68(15)
C10 N10 Co1 108.48(11)
C10 N10 C7 111.46(15)
C10 N10 C8 110.95(16)
C2 C1 P1 121.9(2)
C2 C1 C6 118.3(3)
C6 C1 P1 119.54(18)
C1 C2 H2 120.0
C1 C2 C3 119.9(3)
C3 C2 H2 120.0
C2 C3 H3A 120.2
C4 C3 C2 119.6(3)
C4 C3 H3A 120.2
C3 C4 H4A 119.6
C5 C4 C3 120.8(3)
C5 C4 H4A 119.6
C4 C5 H5 120.1
C4 C5 C6 119.8(3)
C6 C5 H5 120.1
C1 C6 H6A 119.2
C5 C6 C1 121.6(3)
C5 C6 H6A 119.2
P1 C7 H7A 109.8
P1 C7 H7B 109.8
N10 C7 P1 109.28(12)
N10 C7 H7A 109.8
N10 C7 H7B 109.8
H7A C7 H7B 108.3
N10 C8 H8A 109.3
N10 C8 H8B 109.3
N10 C8 C9 111.71(16)
H8A C8 H8B 107.9
C9 C8 H8A 109.3
C9 C8 H8B 109.3
O1 C9 O2 122.73(19)
O1 C9 C8 118.80(18)
O2 C9 C8 118.43(18)
N10 C10 H10A 108.9
N10 C10 H10B 108.9
N10 C10 C11 113.31(16)
H10A C10 H10B 107.7
C11 C10 H10A 108.9
C11 C10 H10B 108.9
O3 C11 O4 124.72(19)
O3 C11 C10 123.09(18)
O4 C11 C10 112.14(17)
N2 C12 C13 130.2(3)
N2 C12 C17 108.4(2)
C17 C12 C13 121.4(3)
C12 C13 H13 121.8
C14 C13 C12 116.4(4)
C14 C13 H13 121.8
C13 C14 H14 119.0
C13 C14 C15 122.1(3)
C15 C14 H14 119.0
C14 C15 H15 118.5
C16 C15 C14 123.0(3)
C16 C15 H15 118.5
C15 C16 H16 122.3
C15 C16 C17 115.4(4)
C17 C16 H16 122.3
N3 C17 C12 105.1(2)
N3 C17 C16 133.1(3)
C12 C17 C16 121.8(3)
N6 C18 C19 134.2(2)
N6 C18 C23 104.45(18)
C23 C18 C19 121.3(2)
C18 C19 H19 122.0
C20 C19 C18 116.0(2)
C20 C19 H19 122.0
C19 C20 H20 118.5
C19 C20 C21 123.0(2)
C21 C20 H20 118.5
C20 C21 H21 119.4
C22 C21 C20 121.2(3)
C22 C21 H21 119.4
C21 C22 H22 121.8
C21 C22 C23 116.5(2)
C23 C22 H22 121.8
N4 C23 C18 106.90(19)
N4 C23 C22 130.98(18)
C22 C23 C18 122.1(2)
N8 N7 C28 107.3(2)
N7 N8 N9 109.2(2)
N8 N9 H9 124.6
N8 N9 C29 110.9(2)
C29 N9 H9 124.6
C25 C24 H24 122.0
C29 C24 H24 122.0
C29 C24 C25 116.0(3)
C24 C25 H25 119.3
C24 C25 C26 121.5(3)
C26 C25 H25 119.3
C25 C26 H26 118.8
C27 C26 C25 122.5(3)
C27 C26 H26 118.8
C26 C27 H27 121.6
C26 C27 C28 116.8(3)
C28 C27 H27 121.6
N7 C28 C27 129.9(3)
N7 C28 C29 109.4(2)
C29 C28 C27 120.7(3)
N9 C29 C24 134.3(3)
N9 C29 C28 103.2(2)
C24 C29 C28 122.5(2)

loop_
_geom_bond_atom_site_label_1
_geom_bond_atom_site_label_2
_geom_bond_distance
_geom_bond_publ_flag
Co1 N1 2.2350(17) y
Co1 N4 2.0742(15) y
Co1 N10 2.2274(15) y
Co1 O2 2.0320(15) y
Co1 O3 2.1602(14) y
Co1 O6 2.0399(14) y
P1 O5 1.5171(15) ?
P1 O6 1.5115(13) ?
P1 C1 1.801(2) ?
P1 C7 1.839(2) ?
O1 C9 1.244(2) ?
O2 C9 1.269(2) ?
O3 C11 1.230(2) ?
O4 H4 0.8200 ?
O4 C11 1.298(2) ?
N1 N2 1.310(2) ?
N1 N3 1.343(2) ?
N2 C12 1.366(3) ?
N3 H3 0.8600 ?
N3 C17 1.350(3) ?
N4 N5 1.318(2) ?
N4 C23 1.375(3) ?
N5 N6 1.330(3) ?
N6 H6 0.8600 ?
N6 C18 1.356(3) ?
N10 C7 1.491(3) ?
N10 C8 1.483(3) ?
N10 C10 1.481(2) ?
C1 C2 1.381(3) ?
C1 C6 1.384(3) ?
C2 H2 0.9300 ?
C2 C3 1.396(5) ?
C3 H3A 0.9300 ?
C3 C4 1.385(5) ?
C4 H4A 0.9300 ?
C4 C5 1.341(5) ?
C5 H5 0.9300 ?
C5 C6 1.378(4) ?
C6 H6A 0.9300 ?
C7 H7A 0.9700 ?
C7 H7B 0.9700 ?
C8 H8A 0.9700 ?
C8 H8B 0.9700 ?
C8 C9 1.532(3) ?
C10 H10A 0.9700 ?
C10 H10B 0.9700 ?
C10 C11 1.501(3) ?
C12 C13 1.403(4) ?
C12 C17 1.385(3) ?
C13 H13 0.9300 ?
C13 C14 1.359(6) ?
C14 H14 0.9300 ?
C14 C15 1.393(6) ?
C15 H15 0.9300 ?
C15 C16 1.364(6) ?
C16 H16 0.9300 ?
C16 C17 1.410(4) ?
C18 C19 1.399(3) ?
C18 C23 1.397(3) ?
C19 H19 0.9300 ?
C19 C20 1.363(4) ?
C20 H20 0.9300 ?
C20 C21 1.412(4) ?
C21 H21 0.9300 ?
C21 C22 1.371(3) ?
C22 H22 0.9300 ?
C22 C23 1.392(3) ?
N7 N8 1.301(3) ?
N7 C28 1.372(4) ?
N8 N9 1.337(3) ?
N9 H9 0.8600 ?
N9 C29 1.359(3) ?
C24 H24 0.9300 ?
C24 C25 1.388(4) ?
C24 C29 1.380(4) ?
C25 H25 0.9300 ?
C25 C26 1.388(5) ?
C26 H26 0.9300 ?
C26 C27 1.356(4) ?
C27 H27 0.9300 ?
C27 C28 1.400(4) ?
C28 C29 1.384(4) ?

loop_
_geom_hbond_atom_site_label_D
_geom_hbond_atom_site_label_H
_geom_hbond_atom_site_label_A
_geom_hbond_site_symmetry_A
_geom_hbond_distance_DH
_geom_hbond_distance_HA
_geom_hbond_distance_DA
_geom_hbond_angle_DHA
O4 H4 O5 2_557 0.82 1.70 2.507(2) 168
N3 H3 O1 1_655 0.86 1.80 2.651(2) 169
N6 H6 O1 2_567 0.86 2.44 3.173(2) 144
N6 H6 O2 2_567 0.86 2.24 3.012(2) 149
N9 H9 O5 2_556 0.86 1.94 2.743(3) 156
C3 H3A N7 2_656 0.93 2.62 3.440(5) 147
C26 H26 N2 2_566 0.93 2.53 3.251(4) 134

loop_
_geom_torsion_atom_site_label_1
_geom_torsion_atom_site_label_2
_geom_torsion_atom_site_label_3
_geom_torsion_atom_site_label_4
_geom_torsion
Co1 O2 C9 O1 -169.65(15)
Co1 O2 C9 C8 7.9(2)
Co1 O3 C11 O4 172.11(17)
Co1 O3 C11 C10 -10.6(3)
Co1 N1 N2 C12 -165.41(14)
Co1 N1 N3 C17 165.45(14)
Co1 N4 N5 N6 175.84(13)
Co1 N4 C23 C18 -175.15(14)
Co1 N4 C23 C22 2.4(3)
Co1 N10 C7 P1 39.72(13)
Co1 N10 C8 C9 -28.13(18)
Co1 N10 C10 C11 -10.8(2)
P1 C1 C2 C3 -173.8(2)
P1 C1 C6 C5 174.7(2)
O5 P1 O6 Co1 -100.98(11)
O5 P1 C1 C2 -5.4(2)
O5 P1 C1 C6 179.53(18)
O5 P1 C7 N10 84.17(14)
O6 P1 C1 C2 121.2(2)
O6 P1 C1 C6 -53.9(2)
O6 P1 C7 N10 -40.74(14)
N1 N2 C12 C13 178.0(3)
N1 N2 C12 C17 -0.2(3)
N1 N3 C17 C12 0.2(2)
N1 N3 C17 C16 -177.9(3)
N2 N1 N3 C17 -0.3(2)
N2 C12 C13 C14 -178.1(3)
N2 C12 C17 N3 0.0(3)
N2 C12 C17 C16 178.4(2)
N3 N1 N2 C12 0.3(2)
N4 N5 N6 C18 -0.5(2)
N5 N4 C23 C18 0.0(2)
N5 N4 C23 C22 177.6(2)
N5 N6 C18 C19 -177.3(3)
N5 N6 C18 C23 0.5(2)
N6 C18 C19 C20 176.7(3)
N6 C18 C23 N4 -0.3(2)
N6 C18 C23 C22 -178.1(2)
N10 C8 C9 O1 -166.14(18)
N10 C8 C9 O2 16.2(3)
N10 C10 C11 O3 15.2(3)
N10 C10 C11 O4 -167.21(18)
C1 P1 O6 Co1 135.88(10)
C1 P1 C7 N10 -156.24(12)
C1 C2 C3 C4 -1.9(5)
C2 C1 C6 C5 -0.5(4)
C2 C3 C4 C5 1.6(5)
C3 C4 C5 C6 -0.8(5)
C4 C5 C6 C1 0.2(4)
C6 C1 C2 C3 1.3(4)
C7 P1 O6 Co1 19.78(11)
C7 P1 C1 C2 -124.5(2)
C7 P1 C1 C6 60.4(2)
C7 N10 C8 C9 -143.90(16)
C7 N10 C10 C11 105.60(19)
C8 N10 C7 P1 154.75(13)
C8 N10 C10 C11 -125.29(18)
C10 N10 C7 P1 -78.13(16)
C10 N10 C8 C9 88.72(19)
C12 C13 C14 C15 -0.5(6)
C13 C12 C17 N3 -178.4(2)
C13 C12 C17 C16 0.0(4)
C13 C14 C15 C16 1.2(7)
C14 C15 C16 C17 -1.2(6)
C15 C16 C17 N3 178.5(3)
C15 C16 C17 C12 0.6(5)
C17 C12 C13 C14 -0.1(4)
C18 C19 C20 C21 1.0(4)
C19 C18 C23 N4 177.9(2)
C19 C18 C23 C22 0.0(3)
C19 C20 C21 C22 -0.4(4)
C20 C21 C22 C23 -0.4(4)
C21 C22 C23 N4 -176.7(2)
C21 C22 C23 C18 0.6(3)
C23 N4 N5 N6 0.3(2)
C23 C18 C19 C20 -0.8(4)
N7 N8 N9 C29 -0.1(4)
N7 C28 C29 N9 -0.4(3)
N7 C28 C29 C24 -179.9(3)
N8 N7 C28 C27 -179.7(3)
N8 N7 C28 C29 0.4(4)
N8 N9 C29 C24 179.7(3)
N8 N9 C29 C28 0.3(3)
C24 C25 C26 C27 -1.2(5)
C25 C24 C29 N9 179.7(3)
C25 C24 C29 C28 -1.0(4)
C25 C26 C27 C28 0.2(5)
C26 C27 C28 N7 -179.7(3)
C26 C27 C28 C29 0.3(5)
C27 C28 C29 N9 179.6(3)
C27 C28 C29 C24 0.1(4)
C28 N7 N8 N9 -0.2(4)
C29 C24 C25 C26 1.5(4)
